data_7204581
loop_
_publ_author_name
'Jotaro Nakazaki'
'InGwon Chung'
'Michio M. Matsushita'
'Tadashi Sugawara'
'Ryoji Watanabe'
'Akira Izuoka'
'Yuzo Kawada'

_publ_section_title
;
 Design and preparation of pyrrole-based spin-polarized donors
;
_journal_issue 5
_journal_name_full 'J. Mater. Chem.'
_journal_page_first 1011
_journal_page_last 1022
_journal_paper_doi 10.1039/b211986b
_journal_volume 13
_journal_year 2003
_chemical_formula_sum 'C11 H16 N3 O2'
_chemical_formula_weight 222.27
_chemical_name_common 3-pyrrolylNN
_space_group_IT_number 61
_symmetry_cell_setting orthorhombic
_symmetry_Int_Tables_number 61
_symmetry_space_group_name_Hall '-P 2ac 2ab'
_symmetry_space_group_name_H-M 'P b c a'
_atom_sites_solution_hydrogens geom
_atom_sites_solution_primary direct
_atom_sites_solution_secondary difmap
_audit_creation_date 'Mon Nov 25 20:01:24 2002'
_audit_creation_method SHELXL-97
_cell_angle_alpha 90.00
_cell_angle_beta 90.00
_cell_angle_gamma 90.00
_cell_formula_units_Z 8
_cell_length_a 13.0654(13)
_cell_length_b 14.4171(19)
_cell_length_c 12.8740(17)
_cell_measurement_reflns_used 25
_cell_measurement_temperature 298.2
_cell_measurement_theta_max 25.0
_cell_measurement_theta_min 20.0
_cell_volume 2425.0(5)
_computing_cell_refinement 'MSC/AFC Diffractometer Control'
_computing_data_collection 'MSC/AFC Diffractometer Control'
_computing_structure_refinement SHELXL-97
_computing_structure_solution SHELXS-97
_diffrn_ambient_temperature 298.2
_diffrn_measured_fraction_theta_full 0.991
_diffrn_measured_fraction_theta_max 0.991
_diffrn_measurement_device_type 'Rigaku AFC5S'
_diffrn_measurement_method \w
_diffrn_radiation_detector 'scintillation counter'
_diffrn_radiation_monochromator graphite
_diffrn_radiation_source 'Rigaku sealed tube'
_diffrn_radiation_type 'Mo K\a'
_diffrn_radiation_wavelength 0.71069
_diffrn_reflns_av_R_equivalents 0.0000
_diffrn_reflns_av_sigmaI/netI 0.9477
_diffrn_reflns_limit_h_max 16
_diffrn_reflns_limit_h_min 0
_diffrn_reflns_limit_k_max 18
_diffrn_reflns_limit_k_min 0
_diffrn_reflns_limit_l_max 16
_diffrn_reflns_limit_l_min 0
_diffrn_reflns_number 2766
_diffrn_reflns_theta_full 27.50
_diffrn_reflns_theta_max 27.50
_diffrn_reflns_theta_min 2.63
_diffrn_standards_interval_count 150
_diffrn_standards_number 3
_exptl_absorpt_coefficient_mu 0.086
_exptl_absorpt_correction_type none
_exptl_crystal_colour blue
_exptl_crystal_density_diffrn 1.218
_exptl_crystal_density_meas ?
_exptl_crystal_description block
_exptl_crystal_size_max .56
_exptl_crystal_size_mid .48
_exptl_crystal_size_min .30
_refine_diff_density_max 0.215
_refine_diff_density_min -0.141
_refine_diff_density_rms 0.036
_refine_ls_extinction_coef 0.0068(12)
_refine_ls_extinction_expression Fc^*^=kFc[1+0.001xFc^2^\l^3^/sin(2\q)]^-1/4^
_refine_ls_extinction_method SHELXL
_refine_ls_goodness_of_fit_ref 1.000
_refine_ls_hydrogen_treatment mixed
_refine_ls_matrix_type full
_refine_ls_number_parameters 210
_refine_ls_number_reflns 2766
_refine_ls_number_restraints 0
_refine_ls_restrained_S_all 1.000
_refine_ls_R_factor_all 0.0674
_refine_ls_R_factor_gt 0.0414
_refine_ls_shift/su_max 0.003
_refine_ls_shift/su_mean 0.001
_refine_ls_structure_factor_coef Fsqd
_refine_ls_weighting_details 'calc w=1/[\s^2^(Fo^2^)+(0.0779P)^2^+0.0000P] where P=(Fo^2^+2Fc^2^)/3'
_refine_ls_weighting_scheme calc
_refine_ls_wR_factor_gt 0.1172
_refine_ls_wR_factor_ref 0.1254
_reflns_number_gt 1992
_reflns_number_total 2766
_reflns_threshold_expression >2sigma(I)
_cod_data_source_file b211986b.txt
_cod_data_source_block 3
_cod_original_sg_symbol_H-M Pbca
_cod_database_code 7204581

loop_
_symmetry_equiv_pos_as_xyz
'x, y, z'
'x+1/2, -y+1/2, -z'
'-x, y+1/2, -z+1/2'
'-x+1/2, -y, z+1/2'
'-x, -y, -z'
'-x-1/2, y-1/2, z'
'x, -y-1/2, z-1/2'
'x-1/2, y, -z-1/2'

loop_
_atom_site_label
_atom_site_type_symbol
_atom_site_fract_x
_atom_site_fract_y
_atom_site_fract_z
_atom_site_U_iso_or_equiv
_atom_site_adp_type
_atom_site_occupancy
_atom_site_symmetry_multiplicity
_atom_site_calc_flag
_atom_site_refinement_flags
_atom_site_disorder_assembly
_atom_site_disorder_group
O1 O 0.08022(9) 0.48833(7) 0.72925(8) 0.0500(3) Uani 1 1 d . . .
O2 O 0.09807(10) 0.71946(7) 0.97703(8) 0.0575(3) Uani 1 1 d . . .
N1 N 0.30136(10) 0.50092(9) 1.04247(11) 0.0476(3) Uani 1 1 d . . .
N2 N 0.06283(9) 0.56427(8) 0.78005(8) 0.0359(3) Uani 1 1 d . . .
N3 N 0.07134(9) 0.67361(8) 0.89632(9) 0.0384(3) Uani 1 1 d . . .
C1 C 0.23646(11) 0.56859(10) 1.01256(11) 0.0408(3) Uani 1 1 d . . .
C2 C 0.18447(10) 0.53827(10) 0.92517(10) 0.0371(3) Uani 1 1 d . . .
C3 C 0.22130(13) 0.44724(11) 0.90381(13) 0.0497(4) Uani 1 1 d . . .
C4 C 0.29220(13) 0.42723(12) 0.97697(13) 0.0537(4) Uani 1 1 d . . .
C5 C 0.10917(10) 0.58967(9) 0.86882(9) 0.0336(3) Uani 1 1 d . . .
C6 C -0.02633(10) 0.62518(10) 0.75452(11) 0.0396(3) Uani 1 1 d . . .
C7 C 0.00508(11) 0.71472(10) 0.81324(10) 0.0417(3) Uani 1 1 d . . .
C8 C -0.11997(14) 0.57684(15) 0.80093(16) 0.0578(5) Uani 1 1 d . . .
C9 C -0.03843(16) 0.63597(15) 0.63814(13) 0.0551(4) Uani 1 1 d . . .
C10 C -0.08229(17) 0.76854(15) 0.86285(17) 0.0639(5) Uani 1 1 d . . .
C11 C 0.07355(18) 0.77945(13) 0.75002(17) 0.0601(5) Uani 1 1 d . . .
H1 H 0.3430(16) 0.5041(13) 1.1003(18) 0.069(6) Uiso 1 1 d . . .
H2 H 0.2299(13) 0.6267(12) 1.0514(13) 0.050(4) Uiso 1 1 d . . .
H3 H 0.1992(13) 0.4086(13) 0.8477(14) 0.058(5) Uiso 1 1 d . . .
H4 H 0.3303(16) 0.3731(14) 0.9896(15) 0.071(6) Uiso 1 1 d . . .
H5 H -0.1261(18) 0.5137(16) 0.7670(18) 0.084(7) Uiso 1 1 d . . .
H6 H -0.1808(18) 0.6141(16) 0.7871(17) 0.086(7) Uiso 1 1 d . . .
H7 H -0.1139(15) 0.5688(14) 0.8756(16) 0.066(6) Uiso 1 1 d . . .
H8 H -0.0508(16) 0.5752(17) 0.6080(17) 0.076(6) Uiso 1 1 d . . .
H9 H 0.0244(16) 0.6599(13) 0.6062(15) 0.058(5) Uiso 1 1 d . . .
H10 H -0.0975(15) 0.6786(14) 0.6262(15) 0.069(6) Uiso 1 1 d . . .
H11 H -0.1281(17) 0.7872(14) 0.8069(18) 0.078(6) Uiso 1 1 d . . .
H12 H -0.0512(18) 0.8250(19) 0.896(2) 0.093(7) Uiso 1 1 d . . .
H13 H -0.1216(15) 0.7259(14) 0.9107(17) 0.070(6) Uiso 1 1 d . . .
H14 H 0.1323(15) 0.7438(13) 0.7198(14) 0.062(5) Uiso 1 1 d . . .
H15 H 0.1047(18) 0.8299(17) 0.7936(18) 0.093(7) Uiso 1 1 d . . .
H16 H 0.0345(16) 0.8115(14) 0.6973(16) 0.071(6) Uiso 1 1 d . . .

loop_
_atom_site_aniso_label
_atom_site_aniso_U_11
_atom_site_aniso_U_22
_atom_site_aniso_U_33
_atom_site_aniso_U_23
_atom_site_aniso_U_13
_atom_site_aniso_U_12
O1 0.0708(8) 0.0382(6) 0.0410(6) -0.0133(4) -0.0004(5) 0.0012(5)
O2 0.0867(8) 0.0416(6) 0.0442(6) -0.0158(5) -0.0162(5) 0.0093(6)
N1 0.0430(7) 0.0556(8) 0.0443(7) 0.0112(6) -0.0032(6) 0.0023(6)
N2 0.0435(6) 0.0328(6) 0.0315(5) -0.0037(4) 0.0013(5) -0.0023(5)
N3 0.0505(7) 0.0322(6) 0.0325(6) -0.0042(5) -0.0023(5) 0.0041(5)
C1 0.0415(7) 0.0427(8) 0.0382(7) 0.0045(6) 0.0005(6) -0.0020(6)
C2 0.0403(7) 0.0352(7) 0.0359(6) 0.0022(5) 0.0046(5) 0.0004(6)
C3 0.0596(10) 0.0422(8) 0.0473(8) -0.0030(7) -0.0012(7) 0.0110(7)
C4 0.0581(9) 0.0484(9) 0.0546(10) 0.0073(7) 0.0024(8) 0.0154(8)
C5 0.0396(7) 0.0306(6) 0.0306(6) -0.0014(5) 0.0026(5) -0.0015(5)
C6 0.0401(7) 0.0437(7) 0.0351(7) 0.0028(6) -0.0004(6) -0.0003(6)
C7 0.0528(8) 0.0370(7) 0.0354(7) 0.0030(6) -0.0017(6) 0.0058(6)
C8 0.0455(9) 0.0675(12) 0.0605(11) 0.0064(9) 0.0031(8) -0.0106(8)
C9 0.0628(11) 0.0659(12) 0.0368(8) 0.0016(8) -0.0075(8) 0.0006(9)
C10 0.0735(13) 0.0598(12) 0.0585(11) -0.0020(9) -0.0023(10) 0.0293(10)
C11 0.0799(13) 0.0447(9) 0.0556(10) 0.0108(8) -0.0073(10) -0.0106(9)

loop_
_atom_type_symbol
_atom_type_description
_atom_type_scat_dispersion_real
_atom_type_scat_dispersion_imag
_atom_type_scat_source
C C 0.0033 0.0016 'International Tables Vol C Tables 4.2.6.8 and 6.1.1.4'
H H 0.0000 0.0000 'International Tables Vol C Tables 4.2.6.8 and 6.1.1.4'
N N 0.0061 0.0033 'International Tables Vol C Tables 4.2.6.8 and 6.1.1.4'
O O 0.0106 0.0060 'International Tables Vol C Tables 4.2.6.8 and 6.1.1.4'

loop_
_geom_angle_atom_site_label_1
_geom_angle_atom_site_label_2
_geom_angle_atom_site_label_3
_geom_angle
_geom_angle_site_symmetry_1
_geom_angle_site_symmetry_3
_geom_angle_publ_flag
C1 N1 C4 109.41(14) . . ?
C1 N1 H1 124.4(12) . . ?
C4 N1 H1 126.1(12) . . ?
O1 N2 C5 125.48(12) . . ?
O1 N2 C6 121.47(11) . . ?
C5 N2 C6 112.20(11) . . ?
O2 N3 C5 125.03(12) . . ?
O2 N3 C7 122.20(11) . . ?
C5 N3 C7 112.19(11) . . ?
N1 C1 C2 108.17(13) . . ?
N1 C1 H2 121.8(10) . . ?
C2 C1 H2 130.0(10) . . ?
C1 C2 C3 106.37(13) . . ?
C1 C2 C5 125.89(13) . . ?
C3 C2 C5 127.74(13) . . ?
C4 C3 C2 107.07(15) . . ?
C4 C3 H3 127.5(11) . . ?
C2 C3 H3 125.4(11) . . ?
C3 C4 N1 108.97(14) . . ?
C3 C4 H4 131.4(12) . . ?
N1 C4 H4 119.6(12) . . ?
N2 C5 N3 107.53(11) . . ?
N2 C5 C2 126.90(12) . . ?
N3 C5 C2 125.57(12) . . ?
N2 C6 C9 111.04(13) . . ?
N2 C6 C8 105.65(13) . . ?
C9 C6 C8 110.48(14) . . ?
N2 C6 C7 100.10(10) . . ?
C9 C6 C7 115.10(13) . . ?
C8 C6 C7 113.60(13) . . ?
N3 C7 C10 109.62(12) . . ?
N3 C7 C11 106.48(13) . . ?
C10 C7 C11 110.59(16) . . ?
N3 C7 C6 99.88(10) . . ?
C10 C7 C6 115.51(15) . . ?
C11 C7 C6 113.80(13) . . ?
C6 C8 H5 107.7(14) . . ?
C6 C8 H6 109.2(13) . . ?
H5 C8 H6 110.6(19) . . ?
C6 C8 H7 112.1(12) . . ?
H5 C8 H7 109.0(18) . . ?
H6 C8 H7 108.2(18) . . ?
C6 C9 H8 108.6(13) . . ?
C6 C9 H9 111.3(11) . . ?
H8 C9 H9 106.8(17) . . ?
C6 C9 H10 107.3(11) . . ?
H8 C9 H10 111.4(17) . . ?
H9 C9 H10 111.5(16) . . ?
C7 C10 H11 106.9(13) . . ?
C7 C10 H12 106.7(14) . . ?
H11 C10 H12 109.8(19) . . ?
C7 C10 H13 109.1(11) . . ?
H11 C10 H13 107.8(17) . . ?
H12 C10 H13 116.1(19) . . ?
C7 C11 H14 110.0(11) . . ?
C7 C11 H15 112.5(13) . . ?
H14 C11 H15 106.1(17) . . ?
C7 C11 H16 110.9(12) . . ?
H14 C11 H16 112.1(16) . . ?
H15 C11 H16 105.0(17) . . ?

loop_
_geom_bond_atom_site_label_1
_geom_bond_atom_site_label_2
_geom_bond_distance
_geom_bond_site_symmetry_2
_geom_bond_publ_flag
O1 N2 1.2953(14) . ?
O2 N3 1.2800(15) . ?
N1 C1 1.3488(19) . ?
N1 C4 1.362(2) . ?
N1 H1 0.92(2) . ?
N2 C5 1.3442(16) . ?
N2 C6 1.4954(18) . ?
N3 C5 1.3544(17) . ?
N3 C7 1.4982(18) . ?
C1 C2 1.385(2) . ?
C1 H2 0.979(18) . ?
C2 C3 1.425(2) . ?
C2 C5 1.4294(19) . ?
C3 C4 1.352(2) . ?
C3 H3 0.957(19) . ?
C4 H4 0.94(2) . ?
C6 C9 1.515(2) . ?
C6 C8 1.530(2) . ?
C6 C7 1.551(2) . ?
C7 C10 1.521(2) . ?
C7 C11 1.528(2) . ?
C8 H5 1.01(2) . ?
C8 H6 0.97(2) . ?
C8 H7 0.97(2) . ?
C9 H8 0.97(2) . ?
C9 H9 0.98(2) . ?
C9 H10 1.00(2) . ?
C10 H11 0.97(2) . ?
C10 H12 1.00(3) . ?
C10 H13 1.01(2) . ?
C11 H14 1.00(2) . ?
C11 H15 1.00(2) . ?
C11 H16 0.97(2) . ?

loop_
_geom_torsion_atom_site_label_1
_geom_torsion_atom_site_label_2
_geom_torsion_atom_site_label_3
_geom_torsion_atom_site_label_4
_geom_torsion
_geom_torsion_site_symmetry_1
_geom_torsion_site_symmetry_2
_geom_torsion_site_symmetry_3
_geom_torsion_site_symmetry_4
_geom_torsion_publ_flag
C4 N1 C1 C2 -0.39(16) . . . . ?
N1 C1 C2 C3 0.36(16) . . . . ?
N1 C1 C2 C5 -179.51(13) . . . . ?
C1 C2 C3 C4 -0.20(17) . . . . ?
C5 C2 C3 C4 179.67(14) . . . . ?
C2 C3 C4 N1 -0.03(19) . . . . ?
C1 N1 C4 C3 0.26(18) . . . . ?
O1 N2 C5 N3 179.09(12) . . . . ?
C6 N2 C5 N3 -11.41(15) . . . . ?
O1 N2 C5 C2 -1.1(2) . . . . ?
C6 N2 C5 C2 168.38(12) . . . . ?
O2 N3 C5 N2 -179.89(13) . . . . ?
C7 N3 C5 N2 -8.46(15) . . . . ?
O2 N3 C5 C2 0.3(2) . . . . ?
C7 N3 C5 C2 171.75(12) . . . . ?
C1 C2 C5 N2 175.17(13) . . . . ?
C3 C2 C5 N2 -4.7(2) . . . . ?
C1 C2 C5 N3 -5.1(2) . . . . ?
C3 C2 C5 N3 175.07(14) . . . . ?
O1 N2 C6 C9 -43.06(18) . . . . ?
C5 N2 C6 C9 146.96(13) . . . . ?
O1 N2 C6 C8 76.74(16) . . . . ?
C5 N2 C6 C8 -93.24(14) . . . . ?
O1 N2 C6 C7 -165.08(11) . . . . ?
C5 N2 C6 C7 24.94(13) . . . . ?
O2 N3 C7 C10 -43.5(2) . . . . ?
C5 N3 C7 C10 144.81(15) . . . . ?
O2 N3 C7 C11 76.18(17) . . . . ?
C5 N3 C7 C11 -95.53(15) . . . . ?
O2 N3 C7 C6 -165.22(13) . . . . ?
C5 N3 C7 C6 23.07(14) . . . . ?
N2 C6 C7 N3 -26.31(12) . . . . ?
C9 C6 C7 N3 -145.40(13) . . . . ?
C8 C6 C7 N3 85.83(15) . . . . ?
N2 C6 C7 C10 -143.74(13) . . . . ?
C9 C6 C7 C10 97.17(17) . . . . ?
C8 C6 C7 C10 -31.61(19) . . . . ?
N2 C6 C7 C11 86.74(14) . . . . ?
C9 C6 C7 C11 -32.35(19) . . . . ?
C8 C6 C7 C11 -161.12(15) . . . . ?
